data_4034303
loop_
_publ_author_name
'Capretz Agy, Andr\'e'
'Rodrigues, Jr, Manoel T'
'Zeoly, Lucas A.'
'Simoni, Deborah A.'
'Coelho, Fernando'

_publ_section_title
;
 Palladium-Mediated Oxidative Annulation of \d-Indolyl-\a,\b-Unsaturated
 Compounds toward the Synthesis of Cyclopenta[ b]indoles and Heterogeneous
 Hydrogenation To Access Fused Indolines.
;
_journal_issue 9
_journal_name_full 'The Journal of organic chemistry'
_journal_page_first 5564
_journal_page_last 5581
_journal_paper_doi 10.1021/acs.joc.9b00505
_journal_volume 84
_journal_year 2019
_chemical_formula_moiety 'C13 H13 N O'
_chemical_formula_sum 'C13 H13 N O'
_chemical_formula_weight 199.24
_space_group_crystal_system triclinic
_space_group_IT_number 2
_space_group_name_Hall '-P 1'
_space_group_name_H-M_alt 'P -1'
_atom_sites_solution_hydrogens geom
_audit_creation_method SHELXL-2014/7
_audit_update_record
;
2017-12-04 # Formatted by publCIF

;
_cell_angle_alpha 95.778(2)
_cell_angle_beta 94.944(2)
_cell_angle_gamma 110.914(2)
_cell_formula_units_Z 4
_cell_length_a 8.5840(6)
_cell_length_b 8.6172(6)
_cell_length_c 14.5365(11)
_cell_measurement_reflns_used 131
_cell_measurement_temperature 150(2)
_cell_measurement_theta_max 29.60
_cell_measurement_theta_min 3.23
_cell_volume 990.66(12)
_computing_cell_refinement '<i>SAINT</i> (Bruker, 2010)'
_computing_data_collection '<i>APEX2</i> (Bruker, 2010)'
_computing_data_reduction '<i>SAINT</i> (Bruker, 2010)'
_computing_structure_refinement 'SHELXL-2014/7 (Sheldrick, 2015)'
_computing_structure_solution 'SHELXS-97 (Sheldrick, 2008)'
_diffrn_ambient_temperature 150(2)
_diffrn_detector_area_resol_mean 8.3333
_diffrn_measured_fraction_theta_full 1.000
_diffrn_measured_fraction_theta_max 0.996
_diffrn_measurement_device_type 'Bruker APEX CCD detector'
_diffrn_measurement_method 'phi and omega scans'
_diffrn_radiation_source 'fine-focus sealed tube'
_diffrn_radiation_type MoK\a
_diffrn_radiation_wavelength 0.71073
_diffrn_reflns_av_R_equivalents 0.0311
_diffrn_reflns_av_unetI/netI 0.0229
_diffrn_reflns_Laue_measured_fraction_full 1.000
_diffrn_reflns_Laue_measured_fraction_max 0.996
_diffrn_reflns_limit_h_max 11
_diffrn_reflns_limit_h_min -11
_diffrn_reflns_limit_k_max 11
_diffrn_reflns_limit_k_min -11
_diffrn_reflns_limit_l_max 19
_diffrn_reflns_limit_l_min -19
_diffrn_reflns_number 34213
_diffrn_reflns_point_group_measured_fraction_full 1.000
_diffrn_reflns_point_group_measured_fraction_max 0.996
_diffrn_reflns_theta_full 25.242
_diffrn_reflns_theta_max 29.128
_diffrn_reflns_theta_min 1.420
_exptl_absorpt_coefficient_mu 0.085
_exptl_absorpt_correction_T_max 0.7458
_exptl_absorpt_correction_T_min 0.7015
_exptl_absorpt_correction_type multi-scan
_exptl_absorpt_process_details 'SADABS (Bruker, 2010)'
_exptl_crystal_colour colorless
_exptl_crystal_density_diffrn 1.336
_exptl_crystal_description irregular
_exptl_crystal_F_000 424
_exptl_crystal_size_max 0.250
_exptl_crystal_size_mid 0.190
_exptl_crystal_size_min 0.104
_refine_diff_density_max 0.382
_refine_diff_density_min -0.206
_refine_diff_density_rms 0.043
_refine_ls_extinction_method none
_refine_ls_goodness_of_fit_ref 1.024
_refine_ls_hydrogen_treatment constr
_refine_ls_matrix_type full
_refine_ls_number_parameters 271
_refine_ls_number_reflns 5307
_refine_ls_number_restraints 0
_refine_ls_restrained_S_all 1.024
_refine_ls_R_factor_all 0.0521
_refine_ls_R_factor_gt 0.0405
_refine_ls_shift/su_max 0.000
_refine_ls_shift/su_mean 0.000
_refine_ls_structure_factor_coef Fsqd
_refine_ls_weighting_details 'w=1/[\s^2^(Fo^2^)+(0.0566P)^2^+0.2738P] where P=(Fo^2^+2Fc^2^)/3'
_refine_ls_weighting_scheme calc
_refine_ls_wR_factor_gt 0.1020
_refine_ls_wR_factor_ref 0.1098
_reflns_Friedel_coverage 0.000
_reflns_number_gt 4334
_reflns_number_total 5307
_reflns_threshold_expression 'I > 2\s(I)'
_cod_data_source_file jo9b00505_si_002.cif
_cod_data_source_block ACA-440
_cod_database_code 4034303
_shelx_shelxl_version_number 2014/7
_shelx_space_group_comment
;
The symmetry employed for this shelxl refinement is uniquely defined
by the following loop, which should always be used as a source of
symmetry information in preference to the above space-group names.
They are only intended as comments.
;
_shelx_estimated_absorpt_t_min 0.979
_shelx_estimated_absorpt_t_max 0.991

loop_
_space_group_symop_operation_xyz
'x, y, z'
'-x, -y, -z'

loop_
_atom_site_label
_atom_site_type_symbol
_atom_site_fract_x
_atom_site_fract_y
_atom_site_fract_z
_atom_site_U_iso_or_equiv
_atom_site_adp_type
_atom_site_occupancy
_atom_site_site_symmetry_order
_atom_site_calc_flag
_atom_site_refinement_flags_posn
_atom_site_refinement_flags_adp
O1 O 0.63141(11) 0.75195(11) 0.07504(6) 0.02602(19) Uani 1 1 d . .
O2 O 0.73625(11) 0.36396(11) 0.41345(6) 0.0283(2) Uani 1 1 d . .
N1 N 0.36129(12) 0.63056(11) -0.00200(6) 0.01835(19) Uani 1 1 d . .
N2 N 0.86812(11) 0.62574(12) 0.50021(6) 0.01811(19) Uani 1 1 d . .
C1 C 0.53410(15) 0.70121(14) 0.00318(7) 0.0201(2) Uani 1 1 d . .
C2 C 0.57696(16) 0.70758(16) -0.09646(8) 0.0253(2) Uani 1 1 d . .
H2A H 0.6055 0.6100 -0.1190 0.030 Uiso 1 1 calc R U
H2B H 0.6724 0.8121 -0.1008 0.030 Uiso 1 1 calc R U
C3 C 0.41477(15) 0.70251(14) -0.15196(7) 0.0219(2) Uani 1 1 d . .
H3 H 0.4017 0.6522 -0.2186 0.026 Uiso 1 1 calc R U
C4 C 0.38988(15) 0.87087(14) -0.14298(8) 0.0228(2) Uani 1 1 d . .
H4A H 0.4443 0.9388 -0.0818 0.027 Uiso 1 1 calc R U
H4B H 0.4375 0.9358 -0.1931 0.027 Uiso 1 1 calc R U
C5 C 0.19907(16) 0.82254(16) -0.15207(8) 0.0266(3) Uani 1 1 d . .
H5A H 0.1486 0.7903 -0.2183 0.032 Uiso 1 1 calc R U
H5B H 0.1697 0.9166 -0.1245 0.032 Uiso 1 1 calc R U
C6 C 0.13790(14) 0.67117(15) -0.09733(7) 0.0223(2) Uani 1 1 d . .
H6 H 0.0260 0.5875 -0.1270 0.027 Uiso 1 1 calc R U
C7 C 0.27631(15) 0.59561(14) -0.09930(7) 0.0208(2) Uani 1 1 d . .
H7 H 0.2315 0.4736 -0.1250 0.025 Uiso 1 1 calc R U
C8 C 0.13847(14) 0.71816(14) 0.00605(8) 0.0204(2) Uani 1 1 d . .
C9 C 0.03680(15) 0.78593(16) 0.05089(9) 0.0264(2) Uani 1 1 d . .
H9 H -0.0507 0.8068 0.0161 0.032 Uiso 1 1 calc R U
C10 C 0.06451(16) 0.82324(16) 0.14811(9) 0.0282(3) Uani 1 1 d . .
H10 H -0.0045 0.8701 0.1795 0.034 Uiso 1 1 calc R U
C11 C 0.19162(16) 0.79257(15) 0.19913(8) 0.0253(2) Uani 1 1 d . .
H11 H 0.2085 0.8186 0.2652 0.030 Uiso 1 1 calc R U
C12 C 0.29554(15) 0.72384(14) 0.15509(7) 0.0208(2) Uani 1 1 d . .
H12 H 0.3822 0.7016 0.1899 0.025 Uiso 1 1 calc R U
C13 C 0.26690(14) 0.68950(13) 0.05842(7) 0.0179(2) Uani 1 1 d . .
C14 C 0.78980(14) 0.45278(14) 0.48842(8) 0.0211(2) Uani 1 1 d . .
C15 C 0.78060(16) 0.39911(15) 0.58517(8) 0.0252(2) Uani 1 1 d . .
H15A H 0.8742 0.3622 0.6034 0.030 Uiso 1 1 calc R U
H15B H 0.6724 0.3068 0.5876 0.030 Uiso 1 1 calc R U
C16 C 0.79533(14) 0.55812(14) 0.64834(8) 0.0214(2) Uani 1 1 d . .
H16 H 0.8473 0.5624 0.7133 0.026 Uiso 1 1 calc R U
C17 C 0.62986(14) 0.58937(14) 0.64689(8) 0.0221(2) Uani 1 1 d . .
H17A H 0.5579 0.5401 0.5863 0.026 Uiso 1 1 calc R U
H17B H 0.5670 0.5398 0.6974 0.026 Uiso 1 1 calc R U
C18 C 0.68320(15) 0.78044(15) 0.66164(8) 0.0236(2) Uani 1 1 d . .
H18A H 0.7177 0.8261 0.7286 0.028 Uiso 1 1 calc R U
H18B H 0.5902 0.8141 0.6378 0.028 Uiso 1 1 calc R U
C19 C 0.83344(14) 0.84299(14) 0.60555(7) 0.0196(2) Uani 1 1 d . .
H19 H 0.9201 0.9513 0.6377 0.024 Uiso 1 1 calc R U
C20 C 0.90451(14) 0.70103(14) 0.59958(7) 0.0192(2) Uani 1 1 d . .
H20 H 1.0268 0.7415 0.6242 0.023 Uiso 1 1 calc R U
C21 C 0.78728(13) 0.85347(13) 0.50387(7) 0.0185(2) Uani 1 1 d . .
C22 C 0.72375(15) 0.96208(15) 0.46502(8) 0.0250(2) Uani 1 1 d . .
H22 H 0.7028 1.0461 0.5038 0.030 Uiso 1 1 calc R U
C23 C 0.69059(16) 0.94702(16) 0.36794(9) 0.0276(3) Uani 1 1 d . .
H23 H 0.6463 1.0209 0.3408 0.033 Uiso 1 1 calc R U
C24 C 0.72170(15) 0.82519(16) 0.31088(8) 0.0257(2) Uani 1 1 d . .
H24 H 0.6996 0.8174 0.2451 0.031 Uiso 1 1 calc R U
C25 C 0.78513(14) 0.71389(15) 0.34903(7) 0.0215(2) Uani 1 1 d . .
H25 H 0.8072 0.6305 0.3103 0.026 Uiso 1 1 calc R U
C26 C 0.81471(13) 0.72944(13) 0.44541(7) 0.0172(2) Uani 1 1 d . .

loop_
_atom_site_aniso_label
_atom_site_aniso_U_11
_atom_site_aniso_U_22
_atom_site_aniso_U_33
_atom_site_aniso_U_23
_atom_site_aniso_U_13
_atom_site_aniso_U_12
O1 0.0256(4) 0.0341(5) 0.0217(4) 0.0014(3) 0.0002(3) 0.0162(4)
O2 0.0295(5) 0.0251(4) 0.0310(4) -0.0039(3) 0.0000(4) 0.0140(4)
N1 0.0226(5) 0.0178(4) 0.0148(4) 0.0033(3) 0.0035(3) 0.0072(4)
N2 0.0170(4) 0.0211(4) 0.0163(4) 0.0025(3) 0.0026(3) 0.0071(4)
C1 0.0244(6) 0.0197(5) 0.0201(5) 0.0036(4) 0.0050(4) 0.0120(4)
C2 0.0271(6) 0.0315(6) 0.0209(5) 0.0053(4) 0.0086(5) 0.0136(5)
C3 0.0250(6) 0.0235(5) 0.0147(5) 0.0019(4) 0.0045(4) 0.0057(4)
C4 0.0244(6) 0.0218(5) 0.0189(5) 0.0078(4) 0.0011(4) 0.0036(4)
C5 0.0256(6) 0.0314(6) 0.0220(5) 0.0112(5) -0.0003(4) 0.0083(5)
C6 0.0182(5) 0.0246(5) 0.0187(5) 0.0047(4) -0.0010(4) 0.0017(4)
C7 0.0246(6) 0.0179(5) 0.0152(5) 0.0015(4) 0.0019(4) 0.0028(4)
C8 0.0174(5) 0.0200(5) 0.0204(5) 0.0052(4) 0.0032(4) 0.0020(4)
C9 0.0176(5) 0.0297(6) 0.0328(6) 0.0087(5) 0.0057(5) 0.0080(5)
C10 0.0254(6) 0.0275(6) 0.0338(6) 0.0057(5) 0.0142(5) 0.0094(5)
C11 0.0286(6) 0.0230(5) 0.0213(5) 0.0028(4) 0.0099(5) 0.0046(5)
C12 0.0225(5) 0.0206(5) 0.0176(5) 0.0048(4) 0.0036(4) 0.0051(4)
C13 0.0189(5) 0.0148(5) 0.0184(5) 0.0044(4) 0.0049(4) 0.0034(4)
C14 0.0165(5) 0.0224(5) 0.0276(5) 0.0031(4) 0.0041(4) 0.0107(4)
C15 0.0240(6) 0.0243(6) 0.0316(6) 0.0099(5) 0.0079(5) 0.0116(5)
C16 0.0197(5) 0.0245(5) 0.0196(5) 0.0073(4) 0.0035(4) 0.0063(4)
C17 0.0200(5) 0.0230(5) 0.0214(5) 0.0021(4) 0.0078(4) 0.0048(4)
C18 0.0260(6) 0.0240(5) 0.0199(5) 0.0004(4) 0.0084(4) 0.0075(5)
C19 0.0201(5) 0.0185(5) 0.0165(5) 0.0001(4) 0.0023(4) 0.0032(4)
C20 0.0155(5) 0.0242(5) 0.0153(5) 0.0033(4) 0.0010(4) 0.0045(4)
C21 0.0165(5) 0.0173(5) 0.0180(5) 0.0019(4) 0.0026(4) 0.0018(4)
C22 0.0260(6) 0.0209(5) 0.0278(6) 0.0041(4) 0.0040(5) 0.0079(5)
C23 0.0250(6) 0.0272(6) 0.0306(6) 0.0134(5) 0.0012(5) 0.0076(5)
C24 0.0211(6) 0.0306(6) 0.0191(5) 0.0081(4) -0.0002(4) 0.0014(5)
C25 0.0189(5) 0.0241(5) 0.0167(5) 0.0013(4) 0.0033(4) 0.0025(4)
C26 0.0134(5) 0.0189(5) 0.0176(5) 0.0039(4) 0.0024(4) 0.0036(4)

loop_
_atom_type_symbol
_atom_type_description
_atom_type_scat_dispersion_real
_atom_type_scat_dispersion_imag
_atom_type_scat_source
C C 0.0033 0.0016 'International Tables Vol C Tables 4.2.6.8 and 6.1.1.4'
H H 0.0000 0.0000 'International Tables Vol C Tables 4.2.6.8 and 6.1.1.4'
N N 0.0061 0.0033 'International Tables Vol C Tables 4.2.6.8 and 6.1.1.4'
O O 0.0106 0.0060 'International Tables Vol C Tables 4.2.6.8 and 6.1.1.4'

loop_
_geom_angle_atom_site_label_1
_geom_angle_atom_site_label_2
_geom_angle_atom_site_label_3
_geom_angle
C1 N1 C13 123.63(9)
C1 N1 C7 112.38(8)
C13 N1 C7 109.52(9)
C14 N2 C26 123.11(9)
C14 N2 C20 112.55(9)
C26 N2 C20 109.64(8)
O1 C1 N1 125.12(10)
O1 C1 C2 127.39(11)
N1 C1 C2 107.47(9)
C1 C2 C3 103.27(9)
C1 C2 H2A 111.1
C3 C2 H2A 111.1
C1 C2 H2B 111.1
C3 C2 H2B 111.1
H2A C2 H2B 109.1
C2 C3 C4 114.25(10)
C2 C3 C7 103.23(9)
C4 C3 C7 102.47(9)
C2 C3 H3 112.1
C4 C3 H3 112.1
C7 C3 H3 112.1
C5 C4 C3 104.45(9)
C5 C4 H4A 110.9
C3 C4 H4A 110.9
C5 C4 H4B 110.9
C3 C4 H4B 110.9
H4A C4 H4B 108.9
C4 C5 C6 104.16(9)
C4 C5 H5A 110.9
C6 C5 H5A 110.9
C4 C5 H5B 110.9
C6 C5 H5B 110.9
H5A C5 H5B 108.9
C8 C6 C7 102.96(9)
C8 C6 C5 114.54(10)
C7 C6 C5 104.49(9)
C8 C6 H6 111.4
C7 C6 H6 111.4
C5 C6 H6 111.4
N1 C7 C3 102.92(9)
N1 C7 C6 105.74(8)
C3 C7 C6 108.48(9)
N1 C7 H7 113.0
C3 C7 H7 113.0
C6 C7 H7 113.0
C9 C8 C13 119.52(10)
C9 C8 C6 129.55(11)
C13 C8 C6 110.90(10)
C8 C9 C10 119.12(11)
C8 C9 H9 120.4
C10 C9 H9 120.4
C11 C10 C9 120.61(11)
C11 C10 H10 119.7
C9 C10 H10 119.7
C10 C11 C12 121.12(11)
C10 C11 H11 119.4
C12 C11 H11 119.4
C13 C12 C11 117.26(11)
C13 C12 H12 121.4
C11 C12 H12 121.4
C12 C13 C8 122.35(10)
C12 C13 N1 127.82(10)
C8 C13 N1 109.76(9)
O2 C14 N2 124.83(11)
O2 C14 C15 127.72(11)
N2 C14 C15 107.43(10)
C14 C15 C16 103.57(9)
C14 C15 H15A 111.0
C16 C15 H15A 111.0
C14 C15 H15B 111.0
C16 C15 H15B 111.0
H15A C15 H15B 109.0
C15 C16 C17 113.67(10)
C15 C16 C20 103.75(9)
C17 C16 C20 102.56(9)
C15 C16 H16 112.1
C17 C16 H16 112.1
C20 C16 H16 112.1
C18 C17 C16 104.90(9)
C18 C17 H17A 110.8
C16 C17 H17A 110.8
C18 C17 H17B 110.8
C16 C17 H17B 110.8
H17A C17 H17B 108.8
C17 C18 C19 104.42(9)
C17 C18 H18A 110.9
C19 C18 H18A 110.9
C17 C18 H18B 110.9
C19 C18 H18B 110.9
H18A C18 H18B 108.9
C21 C19 C18 115.27(9)
C21 C19 C20 102.88(8)
C18 C19 C20 104.53(9)
C21 C19 H19 111.2
C18 C19 H19 111.2
C20 C19 H19 111.2
N2 C20 C16 103.12(9)
N2 C20 C19 105.77(8)
C16 C20 C19 108.74(9)
N2 C20 H20 112.8
C16 C20 H20 112.8
C19 C20 H20 112.8
C22 C21 C26 119.30(10)
C22 C21 C19 129.76(10)
C26 C21 C19 110.93(9)
C21 C22 C23 119.29(11)
C21 C22 H22 120.4
C23 C22 H22 120.4
C24 C23 C22 120.63(11)
C24 C23 H23 119.7
C22 C23 H23 119.7
C23 C24 C25 120.80(10)
C23 C24 H24 119.6
C25 C24 H24 119.6
C26 C25 C24 117.61(10)
C26 C25 H25 121.2
C24 C25 H25 121.2
C25 C26 C21 122.34(10)
C25 C26 N2 128.09(10)
C21 C26 N2 109.53(9)

loop_
_geom_bond_atom_site_label_1
_geom_bond_atom_site_label_2
_geom_bond_distance
O1 C1 1.2153(14)
O2 C14 1.2162(14)
N1 C1 1.3797(15)
N1 C13 1.4187(13)
N1 C7 1.4842(14)
N2 C14 1.3842(15)
N2 C26 1.4198(14)
N2 C20 1.4813(13)
C1 C2 1.5263(15)
C2 C3 1.5320(17)
C2 H2A 0.9900
C2 H2B 0.9900
C3 C4 1.5348(16)
C3 C7 1.5376(15)
C3 H3 1.0000
C4 C5 1.5292(17)
C4 H4A 0.9900
C4 H4B 0.9900
C5 C6 1.5499(16)
C5 H5A 0.9900
C5 H5B 0.9900
C6 C8 1.5156(15)
C6 C7 1.5462(17)
C6 H6 1.0000
C7 H7 1.0000
C8 C9 1.3831(16)
C8 C13 1.3941(16)
C9 C10 1.3976(18)
C9 H9 0.9500
C10 C11 1.3843(19)
C10 H10 0.9500
C11 C12 1.3985(16)
C11 H11 0.9500
C12 C13 1.3883(14)
C12 H12 0.9500
C14 C15 1.5239(16)
C15 C16 1.5295(16)
C15 H15A 0.9900
C15 H15B 0.9900
C16 C17 1.5362(16)
C16 C20 1.5373(15)
C16 H16 1.0000
C17 C18 1.5297(16)
C17 H17A 0.9900
C17 H17B 0.9900
C18 C19 1.5466(15)
C18 H18A 0.9900
C18 H18B 0.9900
C19 C21 1.5170(14)
C19 C20 1.5481(16)
C19 H19 1.0000
C20 H20 1.0000
C21 C22 1.3820(16)
C21 C26 1.3968(15)
C22 C23 1.3988(17)
C22 H22 0.9500
C23 C24 1.3873(18)
C23 H23 0.9500
C24 C25 1.3971(17)
C24 H24 0.9500
C25 C26 1.3864(14)
C25 H25 0.9500
